data_2000275
loop_
_publ_author_name
'Cody, V.'
'Wojtczak, A.'

_publ_section_title
;
 Structure of 6-oxo-1,6-dihydro-3,4'-bipyridine-5-carbonitrile hydrogen
 bromide
;
_journal_issue 8
_journal_name_full 'Acta Crystallographica Section C'
_journal_page_first 1742
_journal_page_last 1744
_journal_paper_doi 10.1107/S0108270191000355
_journal_volume 47
_journal_year 1991
_chemical_formula_sum 'C11 H8 Br N3 O'
_space_group_IT_number 2
_space_group_name_Hall '-P 1'
_space_group_name_H-M_alt 'P -1'
_symmetry_cell_setting triclinic
_symmetry_space_group_name_H-M 'P -1'
_cell_angle_alpha 76.53(2)
_cell_angle_beta 75.40(2)
_cell_angle_gamma 74.36(2)
_cell_formula_units_Z 4
_cell_length_a 7.827(2)
_cell_length_b 9.796(2)
_cell_length_c 15.548(4)
_cell_volume 1093.4(5)
_diffrn_radiation_type mo
_diffrn_radiation_wavelength 0.71073
_exptl_absorpt_coefficient_mu 3.7
_exptl_crystal_density_diffrn 1.689
_exptl_crystal_F_000 552
_cod_data_source_file cr0291.cif
_cod_data_source_block cr0291a
_cod_original_cell_volume 1093.4(4)
_cod_original_sg_symbol_H-M P-1
_cod_original_formula_sum 'C11 H8 Br1 N3 O1'
_cod_database_code 2000275

loop_
_space_group_symop_id
_space_group_symop_operation_xyz
1 x,y,z
2 -x,-y,-z

loop_
_atom_site_label
_atom_site_fract_x
_atom_site_fract_y
_atom_site_fract_z
Br(1) .68060(10) .10680(10) .04700(10)
Br(2) .81660(10) .37610(10) .46540(10)
C(1) .2491(9) .4808(6) .2613(4)
C(2) .3504(10) .4139(7) .1915(4)
N(3) .4766(9) .2903(6) .2058(4)
C(4) .5178(10) .2200(7) .2884(4)
C(5) .4060(10) .2871(7) .3619(4)
C(6) .2792(10) .4118(6) .3496(4)
O(4) .6383(8) .1098(5) .2935(3)
C51 .4280(11) .2176(7) .4516(5)
N52 .4476(11) .1642(7) .5231(4)
C1' .1143(9) .6177(6) .2454(4)
C2' .0953(11) .6850(7) .1574(5)
C3' -.0301(11) .8145(7) .1438(5)
N4' -.1310(8) .8757(6) .2133(4)
C5' -.1125(10) .8151(7) .2978(5)
C6' .0065(10) .6851(7) .3164(5)
C1* .4353(9) .8040(6) .2449(4)
C2* .4940(10) .7072(7) .3171(4)
N3* .6192(8) .5872(5) .3056(4)
C4* .6992(10) .5447(7) .2234(4)
C5* .6382(10) .6458(7) .1475(4)
C6* .5118(10) .7690(7) .1581(4)
O4* .8124(8) .4304(5) .2186(3)
C51* .7163(13) .6075(8) .0606(5)
N52* .7776(14) .5760(9) -.0092(5)
C1'* .2945(10) .9361(6) .2591(4)
C2'* .2195(12) .9711(7) .3451(5)
C3'* .0878(12) 1.0941(8) .3558(5)
N4'* .0286(9) 1.1833(6) .2859(5)
C5'* .0944(12) 1.1543(7) .2022(5)
C6'* .2312(11) 1.0334(7) .1868(5)
H(2) .328 .461 .124
H(3) .556 .249 .147
H(6) .199 .458 .408
H2' .180 .635 .101
H3' -.044 .871 .075
H5' -.193 .869 .354
H6' .020 .637 .385
H2* .436 .731 .385
H3* .662 .530 .353
H6* .471 .844 .099
H2'* .289 1.014 .118
H3'* .040 1.229 .147
H5'* .035 1.124 .423
H6'* .265 .897 .403
